data_7719385
loop_
_publ_author_name
'Shekhovtsov, Nikita A.'
'Vorobyeva, Sofia N.'
'Ryadun, Alexey A.'
'Nikolaenkova, Elena B.'
'Tikhonov, Alexey Y.'
'Bushuev, Mark B.'

_publ_section_title
;
 Dual excitation-wavelength-dependent luminescence and proton transfer in
 ESIPT-active zinc(II) complexes with
 2-(1<i>H</i>-pyrazol-1-yl)-4-(2-hydroxyphenyl)pyrimidine.
;
_journal_issue 40
_journal_name_full 'Dalton transactions (Cambridge, England : 2003)'
_journal_page_first 15157
_journal_page_last 15168
_journal_paper_doi 10.1039/d5dt01688f
_journal_volume 54
_journal_year 2025
_chemical_formula_moiety 'C26 H20 Cl4 N8 O2 Zn2'
_chemical_formula_sum 'C26 H20 Cl4 N8 O2 Zn2'
_chemical_formula_weight 749.04
_space_group_crystal_system triclinic
_space_group_IT_number 2
_space_group_name_Hall '-P 1'
_space_group_name_H-M_alt 'P -1'
_atom_sites_solution_hydrogens geom
_atom_sites_solution_primary dual
_audit_creation_date 2025-04-08
_audit_creation_method
;
Olex2 1.3
(compiled 2020.11.12 svn.r5f609507 for OlexSys, GUI svn.r6408)
;
_audit_update_record
;
2025-06-27 deposited with the CCDC.	2025-09-09 downloaded from the CCDC.
;
_cell_angle_alpha 81.123(2)
_cell_angle_beta 89.218(2)
_cell_angle_gamma 62.868(2)
_cell_formula_units_Z 1
_cell_length_a 7.9879(5)
_cell_length_b 8.3520(5)
_cell_length_c 11.5655(7)
_cell_measurement_reflns_used 7776
_cell_measurement_temperature 150.0
_cell_measurement_theta_max 30.44
_cell_measurement_theta_min 2.78
_cell_volume 677.05(7)
_computing_molecular_graphics 'Olex2 1.3 (Dolomanov et al., 2009)'
_computing_publication_material 'Olex2 1.3 (Dolomanov et al., 2009)'
_computing_structure_refinement 'SHELXL 2017/1 (Sheldrick, 2015)'
_computing_structure_solution 'SHELXT 2018/2 (Sheldrick, 2018)'
_diffrn_ambient_temperature 150.0
_diffrn_measured_fraction_theta_full 0.998
_diffrn_measured_fraction_theta_max 0.992
_diffrn_measurement_details
;
Data collection was performed by Dr. T. Sukhikh in XRD Facility of NIIC SB RAS.
;
_diffrn_measurement_device_type 'Bruker APEX-II CCD'
_diffrn_measurement_method '\f and \w scans'
_diffrn_radiation_type MoK\a
_diffrn_radiation_wavelength 0.71073
_diffrn_reflns_av_R_equivalents 0.0258
_diffrn_reflns_av_unetI/netI 0.0305
_diffrn_reflns_Laue_measured_fraction_full 0.998
_diffrn_reflns_Laue_measured_fraction_max 0.992
_diffrn_reflns_limit_h_max 11
_diffrn_reflns_limit_h_min -11
_diffrn_reflns_limit_k_max 11
_diffrn_reflns_limit_k_min -11
_diffrn_reflns_limit_l_max 16
_diffrn_reflns_limit_l_min -13
_diffrn_reflns_number 11469
_diffrn_reflns_point_group_measured_fraction_full 0.998
_diffrn_reflns_point_group_measured_fraction_max 0.992
_diffrn_reflns_theta_full 25.242
_diffrn_reflns_theta_max 30.559
_diffrn_reflns_theta_min 2.779
_diffrn_source_current 1.4
_diffrn_source_power 0.07
_diffrn_source_voltage 50.0
_diffrn_standards_number 0
_exptl_absorpt_coefficient_mu 2.210
_exptl_absorpt_correction_T_max 0.7461
_exptl_absorpt_correction_T_min 0.6802
_exptl_absorpt_correction_type multi-scan
_exptl_absorpt_process_details 'SADABS-2016/2 (Bruker,2016/2) was used for absorption correction.'
_exptl_crystal_colour 'light yellow'
_exptl_crystal_colour_modifier light
_exptl_crystal_colour_primary yellow
_exptl_crystal_density_diffrn 1.837
_exptl_crystal_description needle
_exptl_crystal_F_000 376
_exptl_crystal_size_max 0.17
_exptl_crystal_size_mid 0.06
_exptl_crystal_size_min 0.05
_refine_diff_density_max 0.468
_refine_diff_density_min -0.292
_refine_diff_density_rms 0.072
_refine_ls_extinction_method none
_refine_ls_goodness_of_fit_ref 1.045
_refine_ls_hydrogen_treatment constr
_refine_ls_matrix_type full
_refine_ls_number_parameters 191
_refine_ls_number_reflns 4123
_refine_ls_number_restraints 0
_refine_ls_restrained_S_all 1.045
_refine_ls_R_factor_all 0.0318
_refine_ls_R_factor_gt 0.0258
_refine_ls_shift/su_max 0.000
_refine_ls_shift/su_mean 0.000
_refine_ls_structure_factor_coef Fsqd
_refine_ls_weighting_details 'w=1/[\s^2^(Fo^2^)+(0.0309P)^2^+0.1987P] where P=(Fo^2^+2Fc^2^)/3'
_refine_ls_weighting_scheme calc
_refine_ls_wR_factor_gt 0.0634
_refine_ls_wR_factor_ref 0.0662
_reflns_Friedel_coverage 0.000
_reflns_number_gt 3603
_reflns_number_total 4123
_reflns_threshold_expression 'I > 2\s(I)'
_cod_data_source_file d5dt01688f2.cif
_cod_data_source_block 67_75
_cod_depositor_comments 'Adding full bibliography for 7719383--7719386.cif.'
_cod_database_code 7719385
_shelx_shelxl_version_number 2017/1
_shelx_space_group_comment
;
The symmetry employed for this shelxl refinement is uniquely defined
by the following loop, which should always be used as a source of
symmetry information in preference to the above space-group names.
They are only intended as comments.
;
_shelx_estimated_absorpt_t_max 0.898
_shelx_estimated_absorpt_t_min 0.705
_olex2_refinement_description
;
1. Fixed Uiso
 At 1.2 times of:
  All C(H) groups
 At 1.5 times of:
  All O(H) groups
2.a Aromatic/amide H refined with riding coordinates:
 C12(H12), C11(H11), C9(H9), C10(H10), C6(H6), C5(H5), C3(H3), C2(H2), C1(H1a)
2.b Idealised tetrahedral OH refined as rotating group:
 O1(H1)
;
_olex2_submission_special_instructions 'No special instructions were received'

loop_
_space_group_symop_operation_xyz
'x, y, z'
'-x, -y, -z'

loop_
_atom_site_label
_atom_site_type_symbol
_atom_site_fract_x
_atom_site_fract_y
_atom_site_fract_z
_atom_site_U_iso_or_equiv
_atom_site_adp_type
_atom_site_occupancy
_atom_site_site_symmetry_order
_atom_site_calc_flag
_atom_site_refinement_flags_posn
_atom_site_refinement_flags_adp
_atom_site_refinement_flags_occupancy
_atom_site_disorder_assembly
_atom_site_disorder_group
Zn1 Zn 0.39165(3) 0.14336(2) 0.10430(2) 0.01748(6) Uani 1 1 d . . . . .
Cl1 Cl 0.18219(6) 0.09091(5) 0.21397(4) 0.02351(9) Uani 1 1 d . . . . .
Cl2 Cl 0.32291(6) 0.13607(5) -0.09558(3) 0.02265(9) Uani 1 1 d . . . . .
O1 O 0.60883(18) 0.70199(15) 0.38092(10) 0.0227(2) Uani 1 1 d . . . . .
H1 H 0.571345 0.654620 0.334989 0.034 Uiso 1 1 calc R U . . .
N1 N 0.57532(18) 0.43691(17) 0.30316(11) 0.0146(2) Uani 1 1 d . . . . .
N2 N 0.53860(19) 0.19968(18) 0.23440(12) 0.0171(3) Uani 1 1 d . . . . .
N3 N 0.38907(18) 0.49238(17) 0.13345(11) 0.0151(2) Uani 1 1 d . . . . .
N4 N 0.30861(19) 0.42710(18) 0.06199(11) 0.0176(3) Uani 1 1 d . . . . .
C8 C 0.7495(2) 0.3897(2) 0.48587(13) 0.0148(3) Uani 1 1 d . . . . .
C4 C 0.5083(2) 0.3709(2) 0.22930(13) 0.0146(3) Uani 1 1 d . . . . .
C13 C 0.7119(2) 0.5741(2) 0.47261(13) 0.0162(3) Uani 1 1 d . . . . .
C12 C 0.7826(2) 0.6332(2) 0.55799(14) 0.0190(3) Uani 1 1 d . . . . .
H12 H 0.755274 0.757814 0.549100 0.023 Uiso 1 1 calc R U . . .
C11 C 0.8908(2) 0.5136(2) 0.65442(14) 0.0205(3) Uani 1 1 d . . . . .
H11 H 0.940853 0.555048 0.710476 0.025 Uiso 1 1 calc R U . . .
C7 C 0.6791(2) 0.3196(2) 0.39965(13) 0.0151(3) Uani 1 1 d . . . . .
C9 C 0.8564(2) 0.2722(2) 0.58774(14) 0.0188(3) Uani 1 1 d . . . . .
H9 H 0.879894 0.148387 0.599753 0.023 Uiso 1 1 calc R U . . .
C10 C 0.9276(2) 0.3310(2) 0.67032(14) 0.0214(3) Uani 1 1 d . . . . .
H10 H 1.001167 0.248225 0.737489 0.026 Uiso 1 1 calc R U . . .
C6 C 0.7128(2) 0.1368(2) 0.41454(15) 0.0205(3) Uani 1 1 d . . . . .
H6 H 0.782757 0.052839 0.482259 0.025 Uiso 1 1 calc R U . . .
C5 C 0.6426(2) 0.0822(2) 0.32936(15) 0.0205(3) Uani 1 1 d . . . . .
H5 H 0.668100 -0.041954 0.337643 0.025 Uiso 1 1 calc R U . . .
C3 C 0.3252(2) 0.6753(2) 0.10184(14) 0.0186(3) Uani 1 1 d . . . . .
H3 H 0.360008 0.750564 0.138970 0.022 Uiso 1 1 calc R U . . .
C2 C 0.2012(2) 0.7302(2) 0.00638(15) 0.0213(3) Uani 1 1 d . . . . .
H2 H 0.133227 0.850249 -0.036430 0.026 Uiso 1 1 calc R U . . .
C1 C 0.1955(2) 0.5715(2) -0.01504(14) 0.0208(3) Uani 1 1 d . . . . .
H1A H 0.120346 0.568062 -0.076664 0.025 Uiso 1 1 calc R U . . .

loop_
_atom_site_aniso_label
_atom_site_aniso_U_11
_atom_site_aniso_U_22
_atom_site_aniso_U_33
_atom_site_aniso_U_23
_atom_site_aniso_U_13
_atom_site_aniso_U_12
Zn1 0.02202(10) 0.01471(9) 0.01824(10) -0.00519(7) -0.00007(7) -0.00983(8)
Cl1 0.0271(2) 0.02093(19) 0.0260(2) -0.00338(15) 0.00294(15) -0.01426(17)
Cl2 0.02460(19) 0.01830(18) 0.01963(19) -0.00684(14) -0.00578(14) -0.00390(16)
O1 0.0342(7) 0.0162(6) 0.0202(6) -0.0005(4) -0.0071(5) -0.0143(5)
N1 0.0166(6) 0.0130(6) 0.0153(6) -0.0039(5) 0.0016(5) -0.0074(5)
N2 0.0208(6) 0.0123(6) 0.0194(7) -0.0053(5) 0.0011(5) -0.0077(5)
N3 0.0183(6) 0.0126(6) 0.0160(6) -0.0038(5) -0.0001(5) -0.0080(5)
N4 0.0226(6) 0.0175(6) 0.0158(6) -0.0047(5) -0.0014(5) -0.0112(6)
C8 0.0152(6) 0.0149(7) 0.0158(7) -0.0040(5) 0.0020(5) -0.0079(6)
C4 0.0156(6) 0.0129(7) 0.0154(7) -0.0029(5) 0.0018(5) -0.0065(6)
C13 0.0168(7) 0.0169(7) 0.0166(7) -0.0030(5) 0.0016(5) -0.0091(6)
C12 0.0222(7) 0.0194(7) 0.0205(8) -0.0077(6) 0.0040(6) -0.0126(7)
C11 0.0195(7) 0.0279(9) 0.0192(8) -0.0099(6) 0.0038(6) -0.0135(7)
C7 0.0151(6) 0.0148(7) 0.0165(7) -0.0042(5) 0.0025(5) -0.0073(6)
C9 0.0189(7) 0.0173(7) 0.0187(8) -0.0020(6) -0.0005(6) -0.0072(6)
C10 0.0182(7) 0.0263(8) 0.0169(8) -0.0028(6) -0.0010(6) -0.0082(7)
C6 0.0240(8) 0.0133(7) 0.0225(8) -0.0002(6) -0.0035(6) -0.0078(6)
C5 0.0242(8) 0.0115(7) 0.0254(8) -0.0031(6) -0.0013(6) -0.0077(6)
C3 0.0211(7) 0.0123(7) 0.0217(8) -0.0026(6) 0.0005(6) -0.0071(6)
C2 0.0223(8) 0.0165(7) 0.0220(8) -0.0003(6) -0.0009(6) -0.0071(7)
C1 0.0220(7) 0.0217(8) 0.0188(8) -0.0017(6) -0.0017(6) -0.0105(7)

loop_
_atom_type_symbol
_atom_type_description
_atom_type_scat_dispersion_real
_atom_type_scat_dispersion_imag
_atom_type_scat_source
C C 0.0033 0.0016 'International Tables Vol C Tables 4.2.6.8 and 6.1.1.4'
H H 0.0000 0.0000 'International Tables Vol C Tables 4.2.6.8 and 6.1.1.4'
Cl Cl 0.1484 0.1585 'International Tables Vol C Tables 4.2.6.8 and 6.1.1.4'
N N 0.0061 0.0033 'International Tables Vol C Tables 4.2.6.8 and 6.1.1.4'
O O 0.0106 0.0060 'International Tables Vol C Tables 4.2.6.8 and 6.1.1.4'
Zn Zn 0.2839 1.4301 'International Tables Vol C Tables 4.2.6.8 and 6.1.1.4'

loop_
_geom_angle_atom_site_label_1
_geom_angle_atom_site_label_2
_geom_angle_atom_site_label_3
_geom_angle
_geom_angle_site_symmetry_1
_geom_angle_site_symmetry_3
_geom_angle_publ_flag
Cl1 Zn1 Cl2 111.618(17) . 2_655 ?
Cl1 Zn1 Cl2 107.758(17) . . ?
Cl2 Zn1 Cl2 85.989(15) . 2_655 ?
N2 Zn1 Cl1 100.48(4) . . ?
N2 Zn1 Cl2 88.21(4) . 2_655 ?
N2 Zn1 Cl2 151.34(4) . . ?
N4 Zn1 Cl1 111.25(4) . . ?
N4 Zn1 Cl2 90.45(4) . . ?
N4 Zn1 Cl2 135.95(4) . 2_655 ?
N4 Zn1 N2 74.53(5) . . ?
Zn1 Cl2 Zn1 94.011(15) . 2_655 ?
C13 O1 H1 109.5 . . ?
C4 N1 C7 116.87(13) . . ?
C4 N2 Zn1 117.83(10) . . ?
C4 N2 C5 115.61(13) . . ?
C5 N2 Zn1 126.09(10) . . ?
N4 N3 C4 117.99(12) . . ?
C3 N3 N4 111.43(12) . . ?
C3 N3 C4 130.38(13) . . ?
N3 N4 Zn1 115.30(9) . . ?
C1 N4 Zn1 139.66(11) . . ?
C1 N4 N3 105.03(12) . . ?
C13 C8 C7 122.53(14) . . ?
C9 C8 C13 117.50(13) . . ?
C9 C8 C7 119.95(13) . . ?
N1 C4 N2 127.81(14) . . ?
N1 C4 N3 117.98(13) . . ?
N2 C4 N3 114.21(13) . . ?
O1 C13 C8 123.85(13) . . ?
O1 C13 C12 116.20(13) . . ?
C12 C13 C8 119.95(14) . . ?
C13 C12 H12 119.5 . . ?
C11 C12 C13 120.93(15) . . ?
C11 C12 H12 119.5 . . ?
C12 C11 H11 119.9 . . ?
C12 C11 C10 120.14(15) . . ?
C10 C11 H11 119.9 . . ?
N1 C7 C8 118.38(13) . . ?
N1 C7 C6 119.19(13) . . ?
C6 C7 C8 122.42(14) . . ?
C8 C9 H9 119.0 . . ?
C10 C9 C8 122.09(15) . . ?
C10 C9 H9 119.0 . . ?
C11 C10 H10 120.3 . . ?
C9 C10 C11 119.34(15) . . ?
C9 C10 H10 120.3 . . ?
C7 C6 H6 120.7 . . ?
C5 C6 C7 118.68(15) . . ?
C5 C6 H6 120.7 . . ?
N2 C5 C6 121.72(14) . . ?
N2 C5 H5 119.1 . . ?
C6 C5 H5 119.1 . . ?
N3 C3 H3 126.6 . . ?
N3 C3 C2 106.85(14) . . ?
C2 C3 H3 126.6 . . ?
C3 C2 H2 127.3 . . ?
C3 C2 C1 105.46(14) . . ?
C1 C2 H2 127.3 . . ?
N4 C1 C2 111.23(14) . . ?
N4 C1 H1A 124.4 . . ?
C2 C1 H1A 124.4 . . ?

loop_
_geom_bond_atom_site_label_1
_geom_bond_atom_site_label_2
_geom_bond_distance
_geom_bond_site_symmetry_2
_geom_bond_publ_flag
Zn1 Cl1 2.2448(4) . ?
Zn1 Cl2 2.4225(5) 2_655 ?
Zn1 Cl2 2.3995(4) . ?
Zn1 N2 2.1525(13) . ?
Zn1 N4 2.1243(13) . ?
O1 H1 0.8400 . ?
O1 C13 1.3475(18) . ?
N1 C4 1.3217(18) . ?
N1 C7 1.3564(19) . ?
N2 C4 1.3290(18) . ?
N2 C5 1.345(2) . ?
N3 N4 1.3662(17) . ?
N3 C4 1.4020(19) . ?
N3 C3 1.3604(19) . ?
N4 C1 1.327(2) . ?
C8 C13 1.411(2) . ?
C8 C7 1.466(2) . ?
C8 C9 1.410(2) . ?
C13 C12 1.399(2) . ?
C12 H12 0.9500 . ?
C12 C11 1.373(2) . ?
C11 H11 0.9500 . ?
C11 C10 1.397(2) . ?
C7 C6 1.407(2) . ?
C9 H9 0.9500 . ?
C9 C10 1.375(2) . ?
C10 H10 0.9500 . ?
C6 H6 0.9500 . ?
C6 C5 1.371(2) . ?
C5 H5 0.9500 . ?
C3 H3 0.9500 . ?
C3 C2 1.367(2) . ?
C2 H2 0.9500 . ?
C2 C1 1.406(2) . ?
C1 H1A 0.9500 . ?

loop_
_geom_torsion_atom_site_label_1
_geom_torsion_atom_site_label_2
_geom_torsion_atom_site_label_3
_geom_torsion_atom_site_label_4
_geom_torsion
_geom_torsion_site_symmetry_1
_geom_torsion_site_symmetry_2
_geom_torsion_site_symmetry_3
_geom_torsion_site_symmetry_4
_geom_torsion_publ_flag
Zn1 N2 C4 N1 176.16(12) . . . . ?
Zn1 N2 C4 N3 -3.27(18) . . . . ?
Zn1 N2 C5 C6 -172.23(13) . . . . ?
Zn1 N4 C1 C2 178.61(13) . . . . ?
O1 C13 C12 C11 -179.37(14) . . . . ?
N1 C7 C6 C5 1.4(2) . . . . ?
N3 N4 C1 C2 -0.33(18) . . . . ?
N3 C3 C2 C1 0.40(18) . . . . ?
N4 N3 C4 N1 -175.24(13) . . . . ?
N4 N3 C4 N2 4.3(2) . . . . ?
N4 N3 C3 C2 -0.64(18) . . . . ?
C8 C13 C12 C11 0.9(2) . . . . ?
C8 C7 C6 C5 -179.70(15) . . . . ?
C8 C9 C10 C11 1.2(2) . . . . ?
C4 N1 C7 C8 -177.62(13) . . . . ?
C4 N1 C7 C6 1.3(2) . . . . ?
C4 N2 C5 C6 -0.3(2) . . . . ?
C4 N3 N4 Zn1 -3.20(17) . . . . ?
C4 N3 N4 C1 176.04(14) . . . . ?
C4 N3 C3 C2 -175.35(15) . . . . ?
C13 C8 C7 N1 0.6(2) . . . . ?
C13 C8 C7 C6 -178.34(15) . . . . ?
C13 C8 C9 C10 -2.0(2) . . . . ?
C13 C12 C11 C10 -1.8(2) . . . . ?
C12 C11 C10 C9 0.8(2) . . . . ?
C7 N1 C4 N2 -4.0(2) . . . . ?
C7 N1 C4 N3 175.37(13) . . . . ?
C7 C8 C13 O1 0.1(2) . . . . ?
C7 C8 C13 C12 179.87(14) . . . . ?
C7 C8 C9 C10 179.07(15) . . . . ?
C7 C6 C5 N2 -1.9(3) . . . . ?
C9 C8 C13 O1 -178.72(14) . . . . ?
C9 C8 C13 C12 1.0(2) . . . . ?
C9 C8 C7 N1 179.40(13) . . . . ?
C9 C8 C7 C6 0.5(2) . . . . ?
C5 N2 C4 N1 3.5(2) . . . . ?
C5 N2 C4 N3 -175.92(13) . . . . ?
C3 N3 N4 Zn1 -178.64(10) . . . . ?
C3 N3 N4 C1 0.60(17) . . . . ?
C3 N3 C4 N1 -0.8(2) . . . . ?
C3 N3 C4 N2 178.68(15) . . . . ?
C3 C2 C1 N4 0.0(2) . . . . ?
